data_4121278
loop_
_publ_author_name
'Pritha Bagchi'
'M. Thomas Morgan'
'John Bacsa'
'Christoph J. Fahrni'

_publ_contact_author_address
;
School of Chemistry and Biochemistry, 
Petit Institute for Bioengineering and Bioscience, 
Georgia Institute of Technology, 
901 Atlantic Drive, Atlanta, 
GA 30332, U.S.A.
;
_publ_contact_author_email fahrni@chemistry.gatech.edu
_publ_contact_author_name 'Christoph J. Fahrni'
_publ_section_title
;
 Robust Affinity Standards for Cu(I) Biochemistry
;
_journal_name_full 'Journal of the American Chemical Society'
_journal_page_first 18549
_journal_page_last 18559
_journal_paper_doi 10.1021/ja408827d
_journal_volume 135
_journal_year 2013
_chemical_formula_moiety 'F6 P, C16 H32 Cu O4 S4, C2 H6 O'
_chemical_formula_sum 'C18 H38 Cu F6 O5 P S4'
_chemical_formula_weight 671.28
_chemical_name_systematic
;
 ?
;
_space_group_crystal_system triclinic
_space_group_IT_number 2
_space_group_name_Hall '-P 1'
_space_group_name_H-M_alt 'P -1'
_symmetry_space_group_name_Hall '-P 1'
_symmetry_space_group_name_H-M 'P -1'
_atom_sites_solution_hydrogens geom
_atom_sites_solution_primary iterative
_audit_creation_date 2013-02-27
_audit_creation_method
;
  Olex2 1.2-beta
  (compiled Dec  5 2012 16:17:34, GUI svn.r4385)
;
_cell_angle_alpha 71.5710(10)
_cell_angle_beta 77.6760(10)
_cell_angle_gamma 78.8850(10)
_cell_formula_units_Z 4
_cell_length_a 13.4862(5)
_cell_length_b 13.6947(4)
_cell_length_c 15.8096(5)
_cell_measurement_reflns_used 9668
_cell_measurement_temperature 110(2)
_cell_measurement_theta_max 40.617
_cell_measurement_theta_min 2.377
_cell_volume 2681.44(15)
_computing_cell_refinement 'SAINT v7.68A (Bruker, 2009)'
_computing_data_collection 'APEX2 v2011.2-4 (Bruker, 2011)'
_computing_data_reduction 'SAINT v7.68A (Bruker, 2009)'
_computing_molecular_graphics
;
O. V. Dolomanov, L. J. Bourhis, R. J. Gildea, J. A. K. Howard and H. Puschmann,
OLEX2: a complete structure solution, refinement and analysis program.
J. Appl. Cryst. (2009). 42, 339-341.
;
_computing_publication_material
;
O. V. Dolomanov, L. J. Bourhis, R. J. Gildea, J. A. K. Howard and H. Puschmann,
OLEX2: a complete structure solution, refinement and analysis program.
J. Appl. Cryst. (2009). 42, 339-341.
;
_computing_structure_refinement 'SHELXL-97 (Sheldrick, 2008)'
_computing_structure_solution 'SHELXS-97 (Sheldrick, 2008)'
_diffrn_ambient_temperature 110(2)
_diffrn_detector_area_resol_mean 512
_diffrn_measured_fraction_theta_full 0.995
_diffrn_measured_fraction_theta_max 0.972
_diffrn_measurement_device_type 'Bruker D8 diffractometer with APEX2 detector'
_diffrn_measurement_method '\f and \w scans with a narrow frame width'
_diffrn_radiation_monochromator graphite
_diffrn_radiation_type MoK\a
_diffrn_radiation_wavelength 0.71073
_diffrn_reflns_av_R_equivalents 0.0385
_diffrn_reflns_av_unetI/netI 0.0352
_diffrn_reflns_Laue_measured_fraction_full 0.995
_diffrn_reflns_Laue_measured_fraction_max 0.972
_diffrn_reflns_limit_h_max 24
_diffrn_reflns_limit_h_min -24
_diffrn_reflns_limit_k_max 25
_diffrn_reflns_limit_k_min -24
_diffrn_reflns_limit_l_max 28
_diffrn_reflns_limit_l_min -28
_diffrn_reflns_number 110771
_diffrn_reflns_point_group_measured_fraction_full 0.995
_diffrn_reflns_point_group_measured_fraction_max 0.972
_diffrn_reflns_theta_full 35.000
_diffrn_reflns_theta_max 40.718
_diffrn_reflns_theta_min 1.376
_diffrn_source 'fine-focus sealed tube'
_diffrn_standards_number 0
_exptl_absorpt_coefficient_mu 1.256
_exptl_absorpt_correction_T_max 0.9848
_exptl_absorpt_correction_T_min 0.6912
_exptl_absorpt_correction_type multi-scan
_exptl_absorpt_process_details
;
SADABS-2012/1 (Bruker,2012) was used for absorption correction.
wR2(int) was 0.0617 before and 0.0473 after correction.
The Ratio of minimum to maximum transmission is 0.7019.
The \l/2 correction factor is 0.0015.
;
_exptl_crystal_colour colourless
_exptl_crystal_colour_primary colourless
_exptl_crystal_density_diffrn 1.663
_exptl_crystal_description prism
_exptl_crystal_F_000 1392
_exptl_crystal_size_max 0.712
_exptl_crystal_size_mid 0.356
_exptl_crystal_size_min 0.184
_refine_diff_density_max 1.974
_refine_diff_density_min -0.883
_refine_diff_density_rms 0.105
_refine_ls_extinction_method none
_refine_ls_goodness_of_fit_ref 1.022
_refine_ls_hydrogen_treatment constr
_refine_ls_matrix_type full
_refine_ls_number_parameters 683
_refine_ls_number_reflns 33773
_refine_ls_number_restraints 253
_refine_ls_restrained_S_all 1.056
_refine_ls_R_factor_all 0.0454
_refine_ls_R_factor_gt 0.0374
_refine_ls_shift/su_max 0.002
_refine_ls_shift/su_mean 0.000
_refine_ls_structure_factor_coef Fsqd
_refine_ls_weighting_details
;
 w=1/[\s^2^(Fo^2^)+(0.0543P)^2^+0.8792P]
 where P=(Fo^2^+2Fc^2^)/3
;
_refine_ls_weighting_scheme calc
_refine_ls_wR_factor_gt 0.0959
_refine_ls_wR_factor_ref 0.1019
_reflns_Friedel_coverage 0.000
_reflns_number_gt 28769
_reflns_number_total 33773
_reflns_threshold_expression 'I > 2\s(I)'
_cod_data_source_file ja408827d_si_002_3.cif
_cod_data_source_block 12
_cod_original_cell_volume 2681.45(15)
_cod_database_code 4121278
_olex2_refinement_description
;
1. Fixed Uiso
 At 1.2 times of:
  {H10A,H10B} of C10, {H14A,H14B} of C14, H1 of O1, H4 of O4, {H28A,H28B} of
  C28, H3 of O3, {H29A,H29B} of C29, {H30A,H30B} of C30, {H31A,H31B} of C31,
  {H32A,H32B} of C32, H5 of O5, H6 of O6, H7 of O7, H8 of O8, {H11A,H11B} of
  C11, {H27A,H27B} of C27, {H26A,H26B} of C26, {H25A,H25B} of C25, {H13A,H13B}
  of C13, {H23A,H23B} of C23, {H19A,H19B} of C19, {H17A,H17B} of C17, {H9A,H9B}
  of C9, {H4A,H4B} of C4, H2 of O2, {H20C,H20D} of C20', H9 of O9, {H22C,H22D}
  of C22', {H21A,H21B} of C21, {H20A,H20B} of C20, {H22A,H22B} of C22, {H21C,
  H21D} of C21', {H3A,H3B} of C3, {H6A,H6B} of C6, {H15A,H15B} of C15, {H7A,
  H7B} of C7, {H5A,H5B} of C5, {H1A,H1B} of C1, {H12A,H12B} of C12, {H16A,H16B}
  of C16, {H33A,H33B} of C33, H10 of O10, {H35A,H35B} of C35
 At 1.5 times of:
  {H36A,H36B,H36C} of C36, {H34A,H34B,H34C} of C34
2. Restrained distances
 C21-C20' ~ C21'-C20'
 with sigma of 0.005
 C22'-C21 ~ C22'-C21'
 with sigma of 0.005
 S6-C20 ~ S6-C20'
 with sigma of 0.005
 S7-C22' ~ S7-C22
 with sigma of 0.005
 P2B-F9B ~ P2B-F7B ~ P2B-F11B ~ P2B-F12B ~ P2B-F10B ~ P2B-F8B
 with sigma of 0.005
3. Uiso/Uaniso restraints and constraints
Uiso(C20) = Uiso(C20')
Uiso(C22) = Uiso(C22')
Uanis(P1A) = Uanis(P1B)
Uanis(F1A) = Uanis(F1B)
Uanis(F2A) = Uanis(F2B)
Uanis(F3A) = Uanis(F3B)
Uanis(F4A) = Uanis(F4B)
Uanis(F5A) = Uanis(F5B)
Uanis(F6A) = Uanis(F6B)
Uanis(P2A) = Uanis(P2B)
Uanis(F9A) = Uanis(F9B)
Uanis(F11A) = Uanis(F11B)
Uanis(F8A) = Uanis(F8B)
Uanis(F10A) = Uanis(F10B)
Uanis(F7A) = Uanis(F7B)
Uanis(F12A) = Uanis(F12B)
4. Same fragment restrains
{P2B, F7B, F8B, F9B, F10B, F11B, F12B}
as
{P2A, F7A, F8A, F9A, F10A, F11A, F12A}
{C20', C21', C22'}
as
{C20, C21, C22}
{P1B, F1B, F2B, F3B, F4B, F5B, F6B}
as
{P1A, F1A, F2A, F3A, F4A, F5A, F6A}
5. others
 Sof(P1A)=Sof(F1A)=Sof(F2A)=Sof(F3A)=Sof(F4A)=Sof(F5A)=Sof(F6A)=1-Sof(F1A)=1-
 Sof(F1A)=1-Sof(F1A)=1-Sof(F1A)=1-Sof(F1A)=1-Sof(F1A)=1-Sof(F1A)
 Sof(C20)=Sof(H20A)=Sof(H20B)=Sof(C21)=Sof(H21A)=Sof(H21B)=Sof(C22)=Sof(H22A)=
 Sof(H22B)=1-Sof(H20A)=1-Sof(H20A)=1-Sof(H20A)=1-Sof(H20A)=1-Sof(H20A)=1-
 Sof(H20A)=1-Sof(H20A)=1-Sof(H20A)=1-Sof(H20A)
 Sof(P2A)=Sof(F7A)=Sof(F8A)=Sof(F9A)=Sof(F10A)=Sof(F11A)=Sof(F12A)=1-Sof(F7A)=
 1-Sof(F7A)=1-Sof(F7A)=1-Sof(F7A)=1-Sof(F7A)=1-Sof(F7A)=1-Sof(F7A)
6.a Secondary CH2 refined with riding coordinates:
 C17(H17A,H17B), C19(H19A,H19B), C23(H23A,H23B), C25(H25A,H25B), C26(H26A,
 H26B), C27(H27A,H27B), C28(H28A,H28B), C29(H29A,H29B), C30(H30A,H30B),
 C31(H31A,H31B), C32(H32A,H32B), C4(H4A,H4B), C14(H14A,H14B), C10(H10A,H10B),
 C11(H11A,H11B), C13(H13A,H13B), C9(H9A,H9B), C3(H3A,H3B), C6(H6A,H6B),
 C15(H15A,H15B), C7(H7A,H7B), C5(H5A,H5B), C1(H1A,H1B), C12(H12A,H12B),
 C16(H16A,H16B), C33(H33A,H33B), C35(H35A,H35B), C20(H20A,H20B), C21(H21A,H21B),
  C22(H22A,H22B), C20'(H20C,H20D), C21'(H21C,H21D), C22'(H22C,H22D)
6.b Idealised Me refined as rotating group:
 C34(H34A,H34B,H34C), C36(H36A,H36B,H36C)
6.c Idealised tetrahedral OH refined as rotating group:
 O5(H5), O6(H6), O7(H7), O8(H8), O2(H2), O4(H4), O1(H1), O3(H3), O10(H10),
 O9(H9)
;
_shelx_estimated_absorpt_t_max 0.802
_shelx_estimated_absorpt_t_min 0.468
_shelx_space_group_comment
;
The symmetry employed for this shelxl refinement is uniquely defined
by the following loop, which should always be used as a source of
symmetry information in preference to the above space-group names.
They are only intended as comments.
;
_shelxl_version_number 2012-9

loop_
_space_group_symop_operation_xyz
'x, y, z'
'-x, -y, -z'

loop_
_atom_site_label
_atom_site_type_symbol
_atom_site_fract_x
_atom_site_fract_y
_atom_site_fract_z
_atom_site_U_iso_or_equiv
_atom_site_adp_type
_atom_site_occupancy
_atom_site_site_symmetry_order
_atom_site_calc_flag
_atom_site_refinement_flags_posn
_atom_site_refinement_flags_adp
_atom_site_refinement_flags_occupancy
_atom_site_disorder_assembly
_atom_site_disorder_group
P2A P 0.24142(10) -0.24172(10) 0.99985(8) 0.01883(9) Uani 0.808(3) 1 d D U P A 1
F7A F 0.14607(10) -0.30651(13) 1.03126(12) 0.0275(3) Uani 0.808(3) 1 d D U P A 1
F8A F 0.33887(16) -0.18043(15) 0.9710(2) 0.0410(5) Uani 0.808(3) 1 d D U P A 1
F9A F 0.16811(12) -0.13797(10) 0.95897(15) 0.0504(4) Uani 0.808(3) 1 d D U P A 1
F10A F 0.26515(12) -0.26486(11) 0.90412(7) 0.0341(3) Uani 0.808(3) 1 d D U P A 1
F11A F 0.21947(15) -0.21871(19) 1.09560(11) 0.0572(6) Uani 0.808(3) 1 d D U P A 1
F12A F 0.31534(11) -0.34938(12) 1.03870(12) 0.0462(3) Uani 0.808(3) 1 d D U P A 1
P2B P 0.2475(4) -0.2429(4) 1.0060(3) 0.01883(9) Uani 0.192(3) 1 d D U P A 2
F7B F 0.1647(5) -0.3214(6) 1.0391(6) 0.0275(3) Uani 0.192(3) 1 d D U P A 2
F8B F 0.3225(8) -0.1566(8) 0.9657(10) 0.0410(5) Uani 0.192(3) 1 d D U P A 2
F9B F 0.1563(5) -0.1505(4) 1.0081(6) 0.0504(4) Uani 0.192(3) 1 d D U P A 2
F10B F 0.2371(5) -0.2342(5) 0.9059(3) 0.0341(3) Uani 0.192(3) 1 d D U P A 2
F11B F 0.2499(7) -0.2597(8) 1.1094(4) 0.0572(6) Uani 0.192(3) 1 d D U P A 2
F12B F 0.3304(5) -0.3428(5) 1.0044(5) 0.0462(3) Uani 0.192(3) 1 d D U P A 2
C17 C 0.58342(6) 0.02405(7) 0.73470(6) 0.01484(12) Uani 1 1 d . . . . .
H17A H 0.6099 -0.0463 0.7700 0.018 Uiso 1 1 calc R U . . .
H17B H 0.6429 0.0546 0.6932 0.018 Uiso 1 1 calc R U . . .
C18 C 0.54336(6) 0.08919(6) 0.80173(5) 0.01283(11) Uani 1 1 d . . . . .
C19 C 0.51288(7) 0.20517(7) 0.75415(6) 0.01537(12) Uani 1 1 d . . . . .
H19A H 0.5608 0.2250 0.6966 0.018 Uiso 1 1 calc R U . . .
H19B H 0.5221 0.2465 0.7925 0.018 Uiso 1 1 calc R U . . .
C23 C 0.23078(7) 0.25582(7) 0.48771(6) 0.01533(12) Uani 1 1 d . . . . .
H23A H 0.1886 0.2702 0.5430 0.018 Uiso 1 1 calc R U . . .
H23B H 0.2141 0.3155 0.4356 0.018 Uiso 1 1 calc R U . . .
C24 C 0.20172(6) 0.15770(6) 0.47710(5) 0.01311(11) Uani 1 1 d . . . . .
C25 C 0.24233(7) 0.05559(6) 0.54361(6) 0.01522(12) Uani 1 1 d . . . . .
H25A H 0.3158 0.0367 0.5218 0.018 Uiso 1 1 calc R U . . .
H25B H 0.2054 -0.0006 0.5443 0.018 Uiso 1 1 calc R U . . .
C26 C 0.25290(8) -0.07334(7) 0.71881(7) 0.01984(15) Uani 1 1 d . . . . .
H26A H 0.2386 -0.0801 0.7843 0.024 Uiso 1 1 calc R U . . .
H26B H 0.2032 -0.1100 0.7068 0.024 Uiso 1 1 calc R U . . .
C27 C 0.36014(8) -0.13016(7) 0.69752(7) 0.01900(14) Uani 1 1 d . . . . .
H27A H 0.3809 -0.1118 0.6311 0.023 Uiso 1 1 calc R U . . .
H27B H 0.3569 -0.2058 0.7196 0.023 Uiso 1 1 calc R U . . .
C28 C 0.44310(8) -0.10702(7) 0.73814(7) 0.02051(16) Uani 1 1 d . . . . .
H28A H 0.4973 -0.1676 0.7476 0.025 Uiso 1 1 calc R U . . .
H28B H 0.4129 -0.0960 0.7978 0.025 Uiso 1 1 calc R U . . .
C29 C 0.24822(7) 0.14439(7) 0.38310(6) 0.01541(12) Uani 1 1 d . . . . .
H29A H 0.3234 0.1428 0.3737 0.018 Uiso 1 1 calc R U . . .
H29B H 0.2344 0.0771 0.3803 0.018 Uiso 1 1 calc R U . . .
C30 C 0.08414(7) 0.17343(7) 0.49023(6) 0.01705(13) Uani 1 1 d . . . . .
H30A H 0.0554 0.1818 0.5510 0.020 Uiso 1 1 calc R U . . .
H30B H 0.0597 0.2369 0.4446 0.020 Uiso 1 1 calc R U . . .
C31 C 0.45780(6) 0.04233(7) 0.87545(5) 0.01411(12) Uani 1 1 d . . . . .
H31A H 0.3981 0.0426 0.8482 0.017 Uiso 1 1 calc R U . . .
H31B H 0.4820 -0.0304 0.9073 0.017 Uiso 1 1 calc R U . . .
C32 C 0.63603(7) 0.08954(7) 0.84530(6) 0.01601(13) Uani 1 1 d . . . . .
H32A H 0.6893 0.1237 0.7975 0.019 Uiso 1 1 calc R U . . .
H32B H 0.6136 0.1311 0.8888 0.019 Uiso 1 1 calc R U . . .
O5 O 0.20735(6) 0.22649(6) 0.31215(5) 0.01764(11) Uani 1 1 d . . . . .
H5 H 0.2554 0.2477 0.2706 0.021 Uiso 1 1 calc R U . . .
O6 O 0.05146(6) 0.08521(7) 0.48075(7) 0.02640(15) Uani 1 1 d . . . . .
H6 H -0.0127 0.0897 0.4939 0.032 Uiso 1 1 calc R U . . .
O7 O 0.42907(6) 0.10266(6) 0.93746(5) 0.01850(11) Uani 1 1 d . . . . .
H7 H 0.3934 0.0700 0.9846 0.022 Uiso 1 1 calc R U . . .
O8 O 0.67959(5) -0.01182(6) 0.89099(5) 0.01784(11) Uani 1 1 d . . . . .
H8 H 0.7259 -0.0352 0.8549 0.021 Uiso 1 1 calc R U . . .
S5 S 0.49982(2) 0.00779(2) 0.66499(2) 0.01454(3) Uani 1 1 d . . . . .
S6 S 0.38255(2) 0.24101(2) 0.72977(2) 0.01574(4) Uani 1 1 d D . . . .
S7 S 0.36588(2) 0.24582(2) 0.49491(2) 0.01648(4) Uani 1 1 d D . . . .
S8 S 0.22745(2) 0.06421(2) 0.65829(2) 0.01438(3) Uani 1 1 d . . . . .
Cu2 Cu 0.37022(2) 0.14190(2) 0.64329(2) 0.01524(2) Uani 1 1 d . . . . .
C4 C 0.02349(7) 0.62589(7) 0.76882(7) 0.01842(14) Uani 1 1 d . . . . .
H4A H 0.0545 0.6187 0.7080 0.022 Uiso 1 1 calc R U . . .
H4B H -0.0335 0.6839 0.7617 0.022 Uiso 1 1 calc R U . . .
O2 O 0.47005(5) 0.42563(6) 0.97218(5) 0.01836(11) Uani 1 1 d . . . . .
H2 H 0.5320 0.4034 0.9760 0.022 Uiso 1 1 calc R U . . .
O4 O -0.10390(6) 0.35869(7) 0.58848(5) 0.02180(13) Uani 1 1 d . . . . .
H4 H -0.1510 0.3317 0.5809 0.026 Uiso 1 1 calc R U . . .
O1 O 0.34766(5) 0.29421(6) 1.16285(5) 0.01727(11) Uani 1 1 d . . . . .
H1 H 0.3990 0.3164 1.1685 0.021 Uiso 1 1 calc R U . . .
C14 C 0.41964(6) 0.34355(7) 0.97065(6) 0.01443(12) Uani 1 1 d . . . . .
H14A H 0.4502 0.2764 1.0081 0.017 Uiso 1 1 calc R U . . .
H14B H 0.4286 0.3396 0.9080 0.017 Uiso 1 1 calc R U . . .
C10 C 0.10514(7) 0.15664(7) 1.01899(6) 0.01659(13) Uani 1 1 d . . . . .
H10A H 0.1306 0.1086 1.0738 0.020 Uiso 1 1 calc R U . . .
H10B H 0.0308 0.1536 1.0276 0.020 Uiso 1 1 calc R U . . .
C11 C 0.15714(8) 0.11539(7) 0.93891(7) 0.01845(14) Uani 1 1 d . . . . .
H11A H 0.2236 0.1425 0.9146 0.022 Uiso 1 1 calc R U . . .
H11B H 0.1718 0.0388 0.9612 0.022 Uiso 1 1 calc R U . . .
S3 S 0.25027(2) 0.46576(2) 0.83720(2) 0.01295(3) Uani 1 1 d . . . . .
S4 S 0.12165(2) 0.28806(2) 1.01289(2) 0.01297(3) Uani 1 1 d . . . . .
C13 C 0.28919(6) 0.37535(7) 1.10386(6) 0.01457(12) Uani 1 1 d . . . . .
H13A H 0.3084 0.4430 1.1001 0.017 Uiso 1 1 calc R U . . .
H13B H 0.2156 0.3756 1.1301 0.017 Uiso 1 1 calc R U . . .
C8 C 0.30514(6) 0.36406(6) 1.00758(5) 0.01197(11) Uani 1 1 d . . . . .
S2 S -0.02636(2) 0.50589(2) 0.83882(2) 0.01341(3) Uani 1 1 d . . . . .
O3 O -0.01070(6) 0.56467(6) 0.58087(5) 0.01955(12) Uani 1 1 d . . . . .
H3 H 0.0293 0.5860 0.5325 0.023 Uiso 1 1 calc R U . . .
C9 C 0.26031(6) 0.26862(6) 1.00809(6) 0.01415(12) Uani 1 1 d . . . . .
H9A H 0.2781 0.2103 1.0608 0.017 Uiso 1 1 calc R U . . .
H9B H 0.2934 0.2480 0.9529 0.017 Uiso 1 1 calc R U . . .
Cu1 Cu 0.10942(2) 0.38157(2) 0.86474(2) 0.01319(2) Uani 1 1 d . . . . .
S1 S 0.10854(2) 0.27293(2) 0.78343(2) 0.01381(3) Uani 1 1 d . . . . .
C3 C -0.10286(6) 0.48222(7) 0.76694(6) 0.01483(12) Uani 1 1 d . . . . .
H3A H -0.1619 0.4494 0.8070 0.018 Uiso 1 1 calc R U . . .
H3B H -0.1309 0.5508 0.7297 0.018 Uiso 1 1 calc R U . . .
C2 C -0.05379(6) 0.41542(7) 0.70234(5) 0.01307(11) Uani 1 1 d . . . . .
C6 C 0.21423(7) 0.60347(7) 0.78438(6) 0.01762(14) Uani 1 1 d . . . . .
H6A H 0.2607 0.6425 0.7978 0.021 Uiso 1 1 calc R U . . .
H6B H 0.2269 0.6153 0.7181 0.021 Uiso 1 1 calc R U . . .
C15 C 0.03152(6) 0.46491(7) 0.62998(6) 0.01453(12) Uani 1 1 d . . . . .
H15A H 0.0876 0.4711 0.6587 0.017 Uiso 1 1 calc R U . . .
H15B H 0.0599 0.4212 0.5888 0.017 Uiso 1 1 calc R U . . .
C7 C 0.25533(6) 0.46821(6) 0.95065(5) 0.01355(11) Uani 1 1 d . . . . .
H7A H 0.2948 0.5240 0.9464 0.016 Uiso 1 1 calc R U . . .
H7B H 0.1849 0.4847 0.9815 0.016 Uiso 1 1 calc R U . . .
C5 C 0.10407(7) 0.65055(7) 0.81142(7) 0.01808(14) Uani 1 1 d . . . . .
H5A H 0.1014 0.7269 0.7947 0.022 Uiso 1 1 calc R U . . .
H5B H 0.0855 0.6255 0.8780 0.022 Uiso 1 1 calc R U . . .
C1 C -0.01854(7) 0.30173(7) 0.75190(6) 0.01513(12) Uani 1 1 d . . . . .
H1A H -0.0206 0.2583 0.7130 0.018 Uiso 1 1 calc R U . . .
H1B H -0.0689 0.2801 0.8076 0.018 Uiso 1 1 calc R U . . .
C12 C 0.09582(8) 0.14330(7) 0.86190(7) 0.01935(15) Uani 1 1 d . . . . .
H12A H 0.0226 0.1394 0.8878 0.023 Uiso 1 1 calc R U . . .
H12B H 0.1188 0.0913 0.8278 0.023 Uiso 1 1 calc R U . . .
C16 C -0.14247(7) 0.41117(8) 0.65641(6) 0.01764(14) Uani 1 1 d . . . . .
H16A H -0.1955 0.3739 0.7021 0.021 Uiso 1 1 calc R U . . .
H16B H -0.1743 0.4826 0.6286 0.021 Uiso 1 1 calc R U . . .
C33 C 0.93150(8) -0.05965(10) 0.73825(8) 0.02388(17) Uani 1 1 d . . . . .
H33A H 0.9534 -0.0655 0.6760 0.029 Uiso 1 1 calc R U . . .
H33B H 0.9824 -0.1044 0.7757 0.029 Uiso 1 1 calc R U . . .
C34 C 0.92550(10) 0.05153(10) 0.73771(9) 0.0293(2) Uani 1 1 d . . . . .
H34A H 0.8793 0.0962 0.6966 0.044 Uiso 1 1 calc R U . . .
H34B H 0.9939 0.0731 0.7173 0.044 Uiso 1 1 calc R U . . .
H34C H 0.8994 0.0576 0.7989 0.044 Uiso 1 1 calc R U . . .
O10 O 0.50537(6) 0.38661(6) 0.17202(5) 0.02139(12) Uani 1 1 d . . . . .
H10 H 0.5182 0.4353 0.1249 0.026 Uiso 1 1 calc R U . . .
C35 C 0.49238(8) 0.42337(9) 0.24939(7) 0.02327(17) Uani 1 1 d . . . . .
H35A H 0.5560 0.4492 0.2495 0.028 Uiso 1 1 calc R U . . .
H35B H 0.4809 0.3648 0.3048 0.028 Uiso 1 1 calc R U . . .
O9 O 0.83241(6) -0.09272(6) 0.77450(5) 0.02099(12) Uani 1 1 d . . . . .
H9 H 0.8258 -0.1390 0.7525 0.025 Uiso 1 1 calc R U . . .
C36 C 0.40391(11) 0.50900(12) 0.25133(8) 0.0331(3) Uani 1 1 d . . . . .
H36A H 0.4139 0.5665 0.1959 0.050 Uiso 1 1 calc R U . . .
H36B H 0.4002 0.5337 0.3039 0.050 Uiso 1 1 calc R U . . .
H36C H 0.3400 0.4825 0.2555 0.050 Uiso 1 1 calc R U . . .
C20 C 0.40395(14) 0.36959(11) 0.64952(11) 0.01610(19) Uiso 0.641(3) 1 d D . P B 1
H20A H 0.3944 0.4212 0.6834 0.019 Uiso 0.641(3) 1 calc R U P B 1
H20B H 0.4753 0.3659 0.6170 0.019 Uiso 0.641(3) 1 calc R U P B 1
C21 C 0.32922(11) 0.40533(11) 0.58032(9) 0.0169(3) Uiso 0.641(3) 1 d D . P B 1
H21A H 0.2649 0.3758 0.6103 0.020 Uiso 0.641(3) 1 calc R U P B 1
H21B H 0.3125 0.4818 0.5659 0.020 Uiso 0.641(3) 1 calc R U P B 1
C22 C 0.36109(14) 0.38002(13) 0.49826(12) 0.0186(2) Uiso 0.641(3) 1 d D . P B 1
H22A H 0.4306 0.3999 0.4735 0.022 Uiso 0.641(3) 1 calc R U P B 1
H22B H 0.3154 0.4253 0.4558 0.022 Uiso 0.641(3) 1 calc R U P B 1
C20' C 0.3789(2) 0.37480(18) 0.66180(18) 0.01610(19) Uiso 0.359(3) 1 d D . P B 2
H20C H 0.3065 0.4073 0.6645 0.019 Uiso 0.359(3) 1 calc R U P B 2
H20D H 0.4142 0.4115 0.6890 0.019 Uiso 0.359(3) 1 calc R U P B 2
C21' C 0.4266(2) 0.3912(2) 0.56473(17) 0.0217(5) Uiso 0.359(3) 1 d D . P B 2
H21C H 0.4942 0.3473 0.5651 0.026 Uiso 0.359(3) 1 calc R U P B 2
H21D H 0.4409 0.4641 0.5425 0.026 Uiso 0.359(3) 1 calc R U P B 2
C22' C 0.3807(2) 0.3745(2) 0.4908(2) 0.0186(2) Uiso 0.359(3) 1 d D . P B 2
H22C H 0.4237 0.4041 0.4323 0.022 Uiso 0.359(3) 1 calc R U P B 2
H22D H 0.3123 0.4166 0.4898 0.022 Uiso 0.359(3) 1 calc R U P B 2
P1A P 0.70919(12) 0.27977(13) 0.48730(10) 0.02206(11) Uani 0.3068(17) 1 d D . P C 1
F1A F 0.7916(4) 0.3586(4) 0.4427(4) 0.0435(6) Uani 0.3068(17) 1 d D . P C 1
F2A F 0.6240(3) 0.2046(3) 0.5349(3) 0.0450(5) Uani 0.3068(17) 1 d D . P C 1
F3A F 0.7588(5) 0.2136(4) 0.4186(3) 0.0376(3) Uani 0.3068(17) 1 d D . P C 1
F4A F 0.6607(3) 0.3462(4) 0.5578(2) 0.0487(5) Uani 0.3068(17) 1 d D . P C 1
F5A F 0.6350(4) 0.3519(5) 0.4187(4) 0.0441(3) Uani 0.3068(17) 1 d D . P C 1
F6A F 0.7819(3) 0.2104(4) 0.5572(3) 0.0641(6) Uani 0.3068(17) 1 d D . P C 1
P1B P 0.73318(5) 0.25107(6) 0.48692(4) 0.02206(11) Uani 0.6932(17) 1 d D U P C 2
F1B F 0.81264(16) 0.33370(17) 0.44147(17) 0.0435(6) Uani 0.6932(17) 1 d D U P C 2
F2B F 0.65298(15) 0.17078(14) 0.53161(13) 0.0450(5) Uani 0.6932(17) 1 d D U P C 2
F3B F 0.7685(2) 0.20630(18) 0.40154(12) 0.0376(3) Uani 0.6932(17) 1 d D U P C 2
F4B F 0.70105(14) 0.29776(18) 0.57245(10) 0.0487(5) Uani 0.6932(17) 1 d D U P C 2
F5B F 0.64816(18) 0.33306(18) 0.43526(15) 0.0441(3) Uani 0.6932(17) 1 d D U P C 2
F6B F 0.81870(16) 0.1714(2) 0.53769(12) 0.0641(6) Uani 0.6932(17) 1 d D U P C 2

loop_
_atom_site_aniso_label
_atom_site_aniso_U_11
_atom_site_aniso_U_22
_atom_site_aniso_U_33
_atom_site_aniso_U_23
_atom_site_aniso_U_13
_atom_site_aniso_U_12
P2A 0.01808(19) 0.02262(11) 0.01727(19) -0.00700(13) -0.00045(13) -0.00678(12)
F7A 0.0226(6) 0.0332(6) 0.0289(5) -0.0060(4) -0.0049(4) -0.0129(5)
F8A 0.0386(9) 0.0552(11) 0.0355(6) -0.0164(9) 0.0094(7) -0.0324(9)
F9A 0.0482(7) 0.0205(4) 0.0710(11) -0.0069(6) -0.0026(7) 0.0036(4)
F10A 0.0528(8) 0.0309(6) 0.0203(3) -0.0121(4) 0.0022(4) -0.0107(5)
F11A 0.0587(11) 0.1007(16) 0.0330(6) -0.0406(8) 0.0190(6) -0.0533(10)
F12A 0.0299(5) 0.0473(6) 0.0453(8) 0.0110(6) -0.0139(6) -0.0003(4)
P2B 0.01808(19) 0.02262(11) 0.01727(19) -0.00700(13) -0.00045(13) -0.00678(12)
F7B 0.0226(6) 0.0332(6) 0.0289(5) -0.0060(4) -0.0049(4) -0.0129(5)
F8B 0.0386(9) 0.0552(11) 0.0355(6) -0.0164(9) 0.0094(7) -0.0324(9)
F9B 0.0482(7) 0.0205(4) 0.0710(11) -0.0069(6) -0.0026(7) 0.0036(4)
F10B 0.0528(8) 0.0309(6) 0.0203(3) -0.0121(4) 0.0022(4) -0.0107(5)
F11B 0.0587(11) 0.1007(16) 0.0330(6) -0.0406(8) 0.0190(6) -0.0533(10)
F12B 0.0299(5) 0.0473(6) 0.0453(8) 0.0110(6) -0.0139(6) -0.0003(4)
C17 0.0138(3) 0.0174(3) 0.0145(3) -0.0070(2) -0.0029(2) -0.0002(2)
C18 0.0128(3) 0.0144(3) 0.0114(3) -0.0042(2) -0.0017(2) -0.0016(2)
C19 0.0159(3) 0.0148(3) 0.0150(3) -0.0038(2) -0.0016(2) -0.0029(2)
C23 0.0174(3) 0.0129(3) 0.0159(3) -0.0040(2) -0.0045(2) -0.0007(2)
C24 0.0143(3) 0.0124(3) 0.0123(3) -0.0034(2) -0.0030(2) -0.0005(2)
C25 0.0194(3) 0.0127(3) 0.0134(3) -0.0031(2) -0.0050(2) -0.0003(2)
C26 0.0226(4) 0.0165(3) 0.0167(3) 0.0020(3) -0.0031(3) -0.0053(3)
C27 0.0239(4) 0.0130(3) 0.0207(4) -0.0022(3) -0.0082(3) -0.0032(3)
C28 0.0269(4) 0.0140(3) 0.0211(4) 0.0001(3) -0.0114(3) -0.0040(3)
C29 0.0172(3) 0.0162(3) 0.0122(3) -0.0044(2) -0.0033(2) 0.0007(2)
C30 0.0149(3) 0.0178(3) 0.0177(3) -0.0046(3) -0.0026(3) -0.0016(2)
C31 0.0141(3) 0.0150(3) 0.0120(3) -0.0029(2) -0.0015(2) -0.0015(2)
C32 0.0143(3) 0.0181(3) 0.0169(3) -0.0061(3) -0.0041(2) -0.0016(2)
O5 0.0184(3) 0.0198(3) 0.0123(2) -0.0010(2) -0.0035(2) -0.0020(2)
O6 0.0198(3) 0.0249(3) 0.0380(4) -0.0111(3) -0.0050(3) -0.0076(3)
O7 0.0212(3) 0.0198(3) 0.0128(2) -0.0060(2) 0.0019(2) -0.0017(2)
O8 0.0157(2) 0.0211(3) 0.0148(2) -0.0036(2) -0.0035(2) 0.0009(2)
S5 0.01718(8) 0.01378(7) 0.01348(7) -0.00472(6) -0.00417(6) -0.00084(6)
S6 0.01896(8) 0.01292(7) 0.01534(8) -0.00329(6) -0.00617(7) 0.00029(6)
S7 0.01880(8) 0.01661(8) 0.01325(8) -0.00039(6) -0.00403(6) -0.00561(7)
S8 0.01565(8) 0.01451(8) 0.01157(7) -0.00186(6) -0.00167(6) -0.00251(6)
Cu2 0.01912(5) 0.01251(4) 0.01435(4) -0.00155(3) -0.00649(3) -0.00251(3)
C4 0.0190(3) 0.0141(3) 0.0210(4) -0.0019(3) -0.0072(3) -0.0005(3)
O2 0.0149(2) 0.0218(3) 0.0203(3) -0.0065(2) -0.0016(2) -0.0077(2)
O4 0.0231(3) 0.0306(4) 0.0167(3) -0.0100(3) -0.0039(2) -0.0092(3)
O1 0.0170(2) 0.0187(3) 0.0142(2) 0.0003(2) -0.0052(2) -0.0036(2)
C14 0.0123(3) 0.0156(3) 0.0160(3) -0.0052(2) -0.0017(2) -0.0028(2)
C10 0.0192(3) 0.0159(3) 0.0150(3) -0.0012(2) -0.0044(3) -0.0069(3)
C11 0.0218(4) 0.0135(3) 0.0208(4) -0.0038(3) -0.0088(3) 0.0001(3)
S3 0.01276(7) 0.01321(7) 0.01172(7) -0.00236(6) -0.00132(6) -0.00183(6)
S4 0.01176(7) 0.01437(7) 0.01219(7) -0.00261(6) -0.00170(6) -0.00269(6)
C13 0.0146(3) 0.0159(3) 0.0125(3) -0.0036(2) -0.0024(2) -0.0010(2)
C8 0.0119(3) 0.0118(3) 0.0121(3) -0.0028(2) -0.0025(2) -0.0018(2)
S2 0.01299(7) 0.01418(7) 0.01326(7) -0.00503(6) -0.00282(6) 0.00027(6)
O3 0.0206(3) 0.0173(3) 0.0154(3) 0.0004(2) -0.0019(2) 0.0005(2)
C9 0.0120(3) 0.0124(3) 0.0180(3) -0.0032(2) -0.0040(2) -0.0017(2)
Cu1 0.01395(4) 0.01198(4) 0.01374(4) -0.00260(3) -0.00465(3) -0.00120(3)
S1 0.01437(7) 0.01302(7) 0.01384(7) -0.00388(6) -0.00344(6) -0.00011(6)
C3 0.0123(3) 0.0186(3) 0.0139(3) -0.0061(2) -0.0025(2) 0.0000(2)
C2 0.0122(3) 0.0159(3) 0.0114(3) -0.0041(2) -0.0028(2) -0.0011(2)
C6 0.0181(3) 0.0141(3) 0.0175(3) 0.0009(3) -0.0033(3) -0.0035(2)
C15 0.0142(3) 0.0159(3) 0.0123(3) -0.0035(2) -0.0013(2) -0.0011(2)
C7 0.0153(3) 0.0123(3) 0.0129(3) -0.0032(2) -0.0037(2) -0.0010(2)
C5 0.0190(3) 0.0132(3) 0.0226(4) -0.0052(3) -0.0059(3) -0.0004(2)
C1 0.0148(3) 0.0153(3) 0.0157(3) -0.0035(2) -0.0041(2) -0.0027(2)
C12 0.0280(4) 0.0133(3) 0.0183(3) -0.0032(3) -0.0092(3) -0.0028(3)
C16 0.0153(3) 0.0232(4) 0.0157(3) -0.0061(3) -0.0045(3) -0.0026(3)
C33 0.0188(4) 0.0312(5) 0.0234(4) -0.0123(4) 0.0008(3) -0.0047(3)
C34 0.0273(5) 0.0268(5) 0.0324(5) -0.0043(4) -0.0020(4) -0.0105(4)
O10 0.0223(3) 0.0233(3) 0.0184(3) -0.0052(2) -0.0020(2) -0.0058(2)
C35 0.0204(4) 0.0291(5) 0.0220(4) -0.0085(4) -0.0059(3) -0.0027(3)
O9 0.0201(3) 0.0261(3) 0.0204(3) -0.0111(3) -0.0011(2) -0.0065(2)
C36 0.0330(6) 0.0395(6) 0.0206(4) -0.0092(4) -0.0015(4) 0.0077(5)
P1A 0.0266(3) 0.0274(3) 0.01519(11) -0.00484(19) -0.00344(16) -0.0131(2)
F1A 0.0496(11) 0.0685(13) 0.0269(4) -0.0250(8) 0.0127(6) -0.0438(11)
F2A 0.0630(12) 0.0461(11) 0.0297(5) 0.0013(8) -0.0043(7) -0.0403(10)
F3A 0.0627(8) 0.0324(5) 0.0232(8) -0.0135(5) -0.0067(7) -0.0107(5)
F4A 0.0483(10) 0.0789(14) 0.0306(6) -0.0322(8) 0.0168(6) -0.0341(8)
F5A 0.0373(8) 0.0442(10) 0.0405(10) -0.0020(7) -0.0048(6) -0.0001(6)
F6A 0.0500(11) 0.0959(17) 0.0327(7) 0.0005(8) -0.0213(7) 0.0067(9)
P1B 0.0266(3) 0.0274(3) 0.01519(11) -0.00484(19) -0.00344(16) -0.0131(2)
F1B 0.0496(11) 0.0685(13) 0.0269(4) -0.0250(8) 0.0127(6) -0.0438(11)
F2B 0.0630(12) 0.0461(11) 0.0297(5) 0.0013(8) -0.0043(7) -0.0403(10)
F3B 0.0627(8) 0.0324(5) 0.0232(8) -0.0135(5) -0.0067(7) -0.0107(5)
F4B 0.0483(10) 0.0789(14) 0.0306(6) -0.0322(8) 0.0168(6) -0.0341(8)
F5B 0.0373(8) 0.0442(10) 0.0405(10) -0.0020(7) -0.0048(6) -0.0001(6)
F6B 0.0500(11) 0.0959(17) 0.0327(7) 0.0005(8) -0.0213(7) 0.0067(9)

loop_
_atom_type_symbol
_atom_type_description
_atom_type_scat_dispersion_real
_atom_type_scat_dispersion_imag
_atom_type_scat_source
C C 0.0033 0.0016 'International Tables Vol C Tables 4.2.6.8 and 6.1.1.4'
H H 0.0000 0.0000 'International Tables Vol C Tables 4.2.6.8 and 6.1.1.4'
Cu Cu 0.3201 1.2651 'International Tables Vol C Tables 4.2.6.8 and 6.1.1.4'
F F 0.0171 0.0103 'International Tables Vol C Tables 4.2.6.8 and 6.1.1.4'
O O 0.0106 0.0060 'International Tables Vol C Tables 4.2.6.8 and 6.1.1.4'
P P 0.1023 0.0942 'International Tables Vol C Tables 4.2.6.8 and 6.1.1.4'
S S 0.1246 0.1234 'International Tables Vol C Tables 4.2.6.8 and 6.1.1.4'

loop_
_geom_angle_atom_site_label_1
_geom_angle_atom_site_label_2
_geom_angle_atom_site_label_3
_geom_angle
F7A P2A F12A 88.69(9)
F8A P2A F7A 177.88(12)
F8A P2A F12A 89.32(11)
F9A P2A F7A 90.37(10)
F9A P2A F8A 91.65(11)
F9A P2A F12A 177.83(12)
F10A P2A F7A 90.76(10)
F10A P2A F8A 89.91(13)
F10A P2A F9A 89.56(9)
F10A P2A F11A 179.15(12)
F10A P2A F12A 88.49(9)
F11A P2A F7A 89.92(11)
F11A P2A F8A 89.39(14)
F11A P2A F9A 90.94(12)
F11A P2A F12A 91.02(11)
F7B P2B F12B 85.8(5)
F8B P2B F7B 173.9(7)
F8B P2B F12B 98.5(6)
F9B P2B F7B 88.5(5)
F9B P2B F8B 87.1(6)
F9B P2B F12B 174.1(6)
F10B P2B F7B 87.2(5)
F10B P2B F8B 88.6(6)
F10B P2B F9B 90.2(4)
F10B P2B F11B 174.3(6)
F10B P2B F12B 88.0(4)
F11B P2B F7B 87.0(5)
F11B P2B F8B 97.1(7)
F11B P2B F9B 89.8(5)
F11B P2B F12B 91.5(5)
H17A C17 H17B 106.8
C18 C17 H17A 107.1
C18 C17 H17B 107.1
C18 C17 S5 120.87(6)
S5 C17 H17A 107.1
S5 C17 H17B 107.1
C17 C18 C19 112.73(7)
C17 C18 C32 106.32(7)
C19 C18 C32 103.48(7)
C31 C18 C17 111.71(7)
C31 C18 C19 112.49(7)
C31 C18 C32 109.56(7)
C18 C19 H19A 108.3
C18 C19 H19B 108.3
C18 C19 S6 115.74(6)
H19A C19 H19B 107.4
S6 C19 H19A 108.3
S6 C19 H19B 108.3
H23A C23 H23B 107.7
C24 C23 H23A 108.8
C24 C23 H23B 108.8
C24 C23 S7 113.68(6)
S7 C23 H23A 108.8
S7 C23 H23B 108.8
C23 C24 C25 114.19(7)
C23 C24 C29 110.89(7)
C29 C24 C25 104.38(7)
C30 C24 C23 105.52(7)
C30 C24 C25 111.09(7)
C30 C24 C29 110.90(7)
C24 C25 H25A 109.0
C24 C25 H25B 109.0
C24 C25 S8 113.11(6)
H25A C25 H25B 107.8
S8 C25 H25A 109.0
S8 C25 H25B 109.0
H26A C26 H26B 107.2
C27 C26 H26A 107.9
C27 C26 H26B 107.9
C27 C26 S8 117.77(7)
S8 C26 H26A 107.9
S8 C26 H26B 107.9
C26 C27 H27A 108.4
C26 C27 H27B 108.4
C26 C27 C28 115.40(9)
H27A C27 H27B 107.5
C28 C27 H27A 108.4
C28 C27 H27B 108.4
C27 C28 H28A 109.3
C27 C28 H28B 109.3
C27 C28 S5 111.65(6)
H28A C28 H28B 108.0
S5 C28 H28A 109.3
S5 C28 H28B 109.3
C24 C29 H29A 109.2
C24 C29 H29B 109.2
H29A C29 H29B 107.9
O5 C29 C24 112.21(7)
O5 C29 H29A 109.2
O5 C29 H29B 109.2
C24 C30 H30A 110.0
C24 C30 H30B 110.0
H30A C30 H30B 108.3
O6 C30 C24 108.68(8)
O6 C30 H30A 110.0
O6 C30 H30B 110.0
C18 C31 H31A 110.0
C18 C31 H31B 110.0
H31A C31 H31B 108.4
O7 C31 C18 108.54(7)
O7 C31 H31A 110.0
O7 C31 H31B 110.0
C18 C32 H32A 108.9
C18 C32 H32B 108.9
H32A C32 H32B 107.8
O8 C32 C18 113.16(7)
O8 C32 H32A 108.9
O8 C32 H32B 108.9
C29 O5 H5 109.5
C30 O6 H6 109.5
C31 O7 H7 109.5
C32 O8 H8 109.5
C17 S5 C28 101.82(4)
C17 S5 Cu2 111.15(3)
C28 S5 Cu2 107.13(4)
C19 S6 Cu2 105.19(3)
C19 S6 C20 95.41(6)
C20 S6 Cu2 105.15(5)
C20' S6 C19 103.93(10)
C20' S6 Cu2 109.11(8)
C23 S7 Cu2 101.20(3)
C23 S7 C22 96.26(6)
C22 S7 Cu2 105.50(6)
C22' S7 C23 103.73(10)
C22' S7 Cu2 107.36(10)
C25 S8 C26 99.92(4)
C25 S8 Cu2 99.15(3)
C26 S8 Cu2 108.82(3)
S5 Cu2 S7 116.703(10)
S5 Cu2 S8 104.482(9)
S6 Cu2 S5 106.517(9)
S6 Cu2 S7 109.358(9)
S6 Cu2 S8 123.669(10)
S8 Cu2 S7 96.580(9)
H4A C4 H4B 108.0
S2 C4 H4A 109.5
S2 C4 H4B 109.5
C5 C4 H4A 109.5
C5 C4 H4B 109.5
C5 C4 S2 110.94(6)
C14 O2 H2 109.5
C16 O4 H4 109.5
C13 O1 H1 109.5
O2 C14 H14A 109.8
O2 C14 H14B 109.8
O2 C14 C8 109.46(7)
H14A C14 H14B 108.2
C8 C14 H14A 109.8
C8 C14 H14B 109.8
H10A C10 H10B 107.2
C11 C10 H10A 107.9
C11 C10 H10B 107.9
C11 C10 S4 117.71(6)
S4 C10 H10A 107.9
S4 C10 H10B 107.9
C10 C11 H11A 108.5
C10 C11 H11B 108.5
H11A C11 H11B 107.5
C12 C11 C10 115.22(8)
C12 C11 H11A 108.5
C12 C11 H11B 108.5
C6 S3 Cu1 108.64(3)
C7 S3 Cu1 100.79(3)
C7 S3 C6 100.15(4)
C10 S4 C9 98.71(4)
C10 S4 Cu1 103.88(3)
C9 S4 Cu1 100.48(3)
O1 C13 H13A 108.9
O1 C13 H13B 108.9
O1 C13 C8 113.25(7)
H13A C13 H13B 107.7
C8 C13 H13A 108.9
C8 C13 H13B 108.9
C14 C8 C13 110.81(6)
C14 C8 C9 104.94(6)
C14 C8 C7 111.02(7)
C9 C8 C13 110.92(7)
C9 C8 C7 114.19(6)
C7 C8 C13 105.08(6)
C4 S2 Cu1 107.30(3)
C3 S2 C4 102.73(4)
C3 S2 Cu1 112.02(3)
C15 O3 H3 109.5
S4 C9 H9A 108.6
S4 C9 H9B 108.6
C8 C9 S4 114.81(6)
C8 C9 H9A 108.6
C8 C9 H9B 108.6
H9A C9 H9B 107.5
S3 Cu1 S4 97.026(8)
S2 Cu1 S3 106.772(9)
S2 Cu1 S4 117.871(9)
S1 Cu1 S3 118.896(9)
S1 Cu1 S4 110.019(9)
S1 Cu1 S2 106.648(9)
C1 S1 Cu1 105.67(3)
C1 S1 C12 97.79(4)
C12 S1 Cu1 108.10(3)
S2 C3 H3A 107.3
S2 C3 H3B 107.3
H3A C3 H3B 106.9
C2 C3 S2 120.11(6)
C2 C3 H3A 107.3
C2 C3 H3B 107.3
C15 C2 C3 112.20(7)
C15 C2 C1 111.97(7)
C15 C2 C16 109.14(7)
C1 C2 C3 113.28(7)
C1 C2 C16 105.23(7)
C16 C2 C3 104.41(7)
S3 C6 H6A 107.9
S3 C6 H6B 107.9
H6A C6 H6B 107.2
C5 C6 S3 117.50(6)
C5 C6 H6A 107.9
C5 C6 H6B 107.9
O3 C15 C2 108.14(7)
O3 C15 H15A 110.1
O3 C15 H15B 110.1
C2 C15 H15A 110.1
C2 C15 H15B 110.1
H15A C15 H15B 108.4
S3 C7 H7A 109.1
S3 C7 H7B 109.1
C8 C7 S3 112.41(6)
C8 C7 H7A 109.1
C8 C7 H7B 109.1
H7A C7 H7B 107.9
C4 C5 H5A 108.4
C4 C5 H5B 108.4
C6 C5 C4 115.32(8)
C6 C5 H5A 108.4
C6 C5 H5B 108.4
H5A C5 H5B 107.5
S1 C1 H1A 108.1
S1 C1 H1B 108.1
C2 C1 S1 116.78(6)
C2 C1 H1A 108.1
C2 C1 H1B 108.1
H1A C1 H1B 107.3
C11 C12 S1 113.59(7)
C11 C12 H12A 108.8
C11 C12 H12B 108.8
S1 C12 H12A 108.8
S1 C12 H12B 108.8
H12A C12 H12B 107.7
O4 C16 C2 109.51(7)
O4 C16 H16A 109.8
O4 C16 H16B 109.8
C2 C16 H16A 109.8
C2 C16 H16B 109.8
H16A C16 H16B 108.2
H33A C33 H33B 108.3
C34 C33 H33A 109.9
C34 C33 H33B 109.9
O9 C33 H33A 109.9
O9 C33 H33B 109.9
O9 C33 C34 108.93(9)
C33 C34 H34A 109.5
C33 C34 H34B 109.5
C33 C34 H34C 109.5
H34A C34 H34B 109.5
H34A C34 H34C 109.5
H34B C34 H34C 109.5
C35 O10 H10 109.5
O10 C35 H35A 109.1
O10 C35 H35B 109.1
O10 C35 C36 112.60(9)
H35A C35 H35B 107.8
C36 C35 H35A 109.1
C36 C35 H35B 109.1
C33 O9 H9 109.5
C35 C36 H36A 109.5
C35 C36 H36B 109.5
C35 C36 H36C 109.5
H36A C36 H36B 109.5
H36A C36 H36C 109.5
H36B C36 H36C 109.5
S6 C20 H20A 109.3
S6 C20 H20B 109.3
H20A C20 H20B 108.0
C21 C20 S6 111.40(10)
C21 C20 H20A 109.3
C21 C20 H20B 109.3
C20 C21 H21A 107.8
C20 C21 H21B 107.8
H21A C21 H21B 107.1
C22 C21 C20 118.03(13)
C22 C21 H21A 107.8
C22 C21 H21B 107.8
S7 C22 H22A 107.2
S7 C22 H22B 107.2
C21 C22 S7 120.44(12)
C21 C22 H22A 107.2
C21 C22 H22B 107.2
H22A C22 H22B 106.8
S6 C20' H20C 108.4
S6 C20' H20D 108.4
H20C C20' H20D 107.5
C21' C20' S6 115.4(2)
C21' C20' H20C 108.4
C21' C20' H20D 108.4
C20' C21' H21C 105.7
C20' C21' H21D 105.7
C20' C21' C22' 126.5(2)
H21C C21' H21D 106.1
C22' C21' H21C 105.7
C22' C21' H21D 105.7
S7 C22' H22C 107.4
S7 C22' H22D 107.4
C21' C22' S7 119.8(2)
C21' C22' H22C 107.4
C21' C22' H22D 107.4
H22C C22' H22D 106.9
F1A P1A F4A 88.4(2)
F1A P1A F5A 89.4(3)
F2A P1A F1A 177.2(3)
F2A P1A F4A 88.8(2)
F2A P1A F5A 90.2(3)
F3A P1A F1A 91.2(3)
F3A P1A F2A 91.7(3)
F3A P1A F4A 179.0(3)
F3A P1A F5A 90.8(3)
F5A P1A F4A 90.2(3)
F6A P1A F1A 90.3(3)
F6A P1A F2A 90.0(3)
F6A P1A F3A 90.8(3)
F6A P1A F4A 88.2(2)
F6A P1A F5A 178.4(3)
F1B P1B F4B 89.13(9)
F2B P1B F1B 179.04(13)
F2B P1B F3B 91.19(11)
F2B P1B F4B 90.56(9)
F2B P1B F5B 90.27(12)
F2B P1B F6B 90.73(11)
F3B P1B F1B 89.13(11)
F3B P1B F4B 178.10(11)
F3B P1B F5B 89.28(12)
F5B P1B F1B 88.83(12)
F5B P1B F4B 91.45(13)
F6B P1B F1B 90.17(13)
F6B P1B F3B 90.95(13)
F6B P1B F4B 88.30(12)
F6B P1B F5B 178.97(13)

loop_
_geom_bond_atom_site_label_1
_geom_bond_atom_site_label_2
_geom_bond_distance
P2A F7A 1.6051(12)
P2A F8A 1.6022(15)
P2A F9A 1.6014(16)
P2A F10A 1.5971(13)
P2A F11A 1.5977(14)
P2A F12A 1.6331(15)
P2B F7B 1.593(4)
P2B F8B 1.593(4)
P2B F9B 1.590(4)
P2B F10B 1.583(4)
P2B F11B 1.584(4)
P2B F12B 1.594(4)
C17 H17A 0.9900
C17 H17B 0.9900
C17 C18 1.5421(12)
C17 S5 1.8214(9)
C18 C19 1.5435(12)
C18 C31 1.5298(11)
C18 C32 1.5519(12)
C19 H19A 0.9900
C19 H19B 0.9900
C19 S6 1.8210(9)
C23 H23A 0.9900
C23 H23B 0.9900
C23 C24 1.5365(12)
C23 S7 1.8259(9)
C24 C25 1.5434(11)
C24 C29 1.5375(12)
C24 C30 1.5362(12)
C25 H25A 0.9900
C25 H25B 0.9900
C25 S8 1.8199(9)
C26 H26A 0.9900
C26 H26B 0.9900
C26 C27 1.5279(15)
C26 S8 1.8256(10)
C27 H27A 0.9900
C27 H27B 0.9900
C27 C28 1.5286(14)
C28 H28A 0.9900
C28 H28B 0.9900
C28 S5 1.8251(10)
C29 H29A 0.9900
C29 H29B 0.9900
C29 O5 1.4330(11)
C30 H30A 0.9900
C30 H30B 0.9900
C30 O6 1.4228(12)
C31 H31A 0.9900
C31 H31B 0.9900
C31 O7 1.4214(11)
C32 H32A 0.9900
C32 H32B 0.9900
C32 O8 1.4235(12)
O5 H5 0.8400
O6 H6 0.8400
O7 H7 0.8400
O8 H8 0.8400
S5 Cu2 2.2729(3)
S6 Cu2 2.2576(2)
S6 C20 1.8495(14)
S6 C20' 1.805(2)
S7 Cu2 2.3339(2)
S7 C22 1.8436(16)
S7 C22' 1.792(3)
S8 Cu2 2.3088(3)
C4 H4A 0.9900
C4 H4B 0.9900
C4 S2 1.8265(9)
C4 C5 1.5317(13)
O2 H2 0.8400
O2 C14 1.4301(11)
O4 H4 0.8400
O4 C16 1.4304(12)
O1 H1 0.8400
O1 C13 1.4308(11)
C14 H14A 0.9900
C14 H14B 0.9900
C14 C8 1.5349(11)
C10 H10A 0.9900
C10 H10B 0.9900
C10 C11 1.5278(14)
C10 S4 1.8259(9)
C11 H11A 0.9900
C11 H11B 0.9900
C11 C12 1.5251(13)
S3 Cu1 2.3024(2)
S3 C6 1.8205(9)
S3 C7 1.8204(8)
S4 C9 1.8258(8)
S4 Cu1 2.3108(2)
C13 H13A 0.9900
C13 H13B 0.9900
C13 C8 1.5438(11)
C8 C9 1.5395(11)
C8 C7 1.5403(11)
S2 Cu1 2.2577(2)
S2 C3 1.8230(9)
O3 H3 0.8400
O3 C15 1.4183(11)
C9 H9A 0.9900
C9 H9B 0.9900
Cu1 S1 2.2558(2)
S1 C1 1.8222(9)
S1 C12 1.8315(9)
C3 H3A 0.9900
C3 H3B 0.9900
C3 C2 1.5449(12)
C2 C15 1.5297(12)
C2 C1 1.5383(12)
C2 C16 1.5443(12)
C6 H6A 0.9900
C6 H6B 0.9900
C6 C5 1.5296(14)
C15 H15A 0.9900
C15 H15B 0.9900
C7 H7A 0.9900
C7 H7B 0.9900
C5 H5A 0.9900
C5 H5B 0.9900
C1 H1A 0.9900
C1 H1B 0.9900
C12 H12A 0.9900
C12 H12B 0.9900
C16 H16A 0.9900
C16 H16B 0.9900
C33 H33A 0.9900
C33 H33B 0.9900
C33 C34 1.5065(18)
C33 O9 1.4359(13)
C34 H34A 0.9800
C34 H34B 0.9800
C34 H34C 0.9800
O10 H10 0.8400
O10 C35 1.4297(13)
C35 H35A 0.9900
C35 H35B 0.9900
C35 C36 1.5058(18)
O9 H9 0.8400
C36 H36A 0.9800
C36 H36B 0.9800
C36 H36C 0.9800
C20 H20A 0.9900
C20 H20B 0.9900
C20 C21 1.547(2)
C21 H21A 0.9900
C21 H21B 0.9900
C21 C22 1.406(2)
C22 H22A 0.9900
C22 H22B 0.9900
C20' H20C 0.9900
C20' H20D 0.9900
C20' C21' 1.495(3)
C21' H21C 0.9900
C21' H21D 0.9900
C21' C22' 1.527(4)
C22' H22C 0.9900
C22' H22D 0.9900
P1A F1A 1.595(3)
P1A F2A 1.594(3)
P1A F3A 1.589(3)
P1A F4A 1.612(3)
P1A F5A 1.600(3)
P1A F6A 1.588(3)
P1B F1B 1.6031(14)
P1B F2B 1.5872(13)
P1B F3B 1.6003(13)
P1B F4B 1.6171(15)
P1B F5B 1.6019(16)
P1B F6B 1.5876(18)

loop_
_geom_hbond_atom_site_label_D
_geom_hbond_atom_site_label_H
_geom_hbond_atom_site_label_A
_geom_hbond_distance_DH
_geom_hbond_distance_HA
_geom_hbond_distance_DA
_geom_hbond_angle_DHA
_geom_hbond_site_symmetry_A
O2 H2 F12A 0.84 2.04 2.8693(16) 169.5 2_657
O2 H2 F12B 0.84 1.93 2.766(6) 174.4 2_657
O1 H1 O10 0.84 1.89 2.7260(11) 171.3 1_556
O3 H3 O4 0.84 1.95 2.7823(11) 171.4 2_566

loop_
_geom_torsion_atom_site_label_1
_geom_torsion_atom_site_label_2
_geom_torsion_atom_site_label_3
_geom_torsion_atom_site_label_4
_geom_torsion
C17 C18 C19 S6 86.49(8)
C17 C18 C31 O7 176.56(7)
C17 C18 C32 O8 -58.95(9)
C18 C17 S5 C28 -88.61(8)
C18 C17 S5 Cu2 25.19(8)
C18 C19 S6 Cu2 -57.75(6)
C18 C19 S6 C20 -165.08(8)
C18 C19 S6 C20' -172.39(11)
C19 C18 C31 O7 -55.49(9)
C19 C18 C32 O8 -177.90(7)
C19 S6 C20 C21 153.60(11)
C19 S6 C20' C21' 78.7(2)
C23 C24 C25 S8 43.15(9)
C23 C24 C29 O5 -64.66(9)
C23 C24 C30 O6 179.67(7)
C23 S7 C22 C21 83.71(14)
C23 S7 C22' C21' 126.3(2)
C24 C23 S7 Cu2 -76.56(6)
C24 C23 S7 C22 176.24(8)
C24 C23 S7 C22' 172.25(12)
C24 C25 S8 C26 166.88(6)
C24 C25 S8 Cu2 -82.03(6)
C25 C24 C29 O5 171.93(7)
C25 C24 C30 O6 -56.08(10)
C26 C27 C28 S5 -86.56(9)
C27 C26 S8 C25 64.67(8)
C27 C26 S8 Cu2 -38.63(8)
C27 C28 S5 C17 174.10(7)
C27 C28 S5 Cu2 57.34(8)
C29 C24 C25 S8 164.39(6)
C29 C24 C30 O6 59.52(9)
C30 C24 C25 S8 -76.03(8)
C30 C24 C29 O5 52.23(9)
C31 C18 C19 S6 -40.93(9)
C31 C18 C32 O8 61.92(9)
C32 C18 C19 S6 -159.08(6)
C32 C18 C31 O7 59.02(9)
S5 C17 C18 C19 -64.86(9)
S5 C17 C18 C31 62.97(9)
S5 C17 C18 C32 -177.56(6)
S6 C20 C21 C22 -91.64(15)
S6 C20' C21' C22' 75.6(3)
S7 C23 C24 C25 47.39(9)
S7 C23 C24 C29 -70.17(8)
S7 C23 C24 C30 169.67(6)
S8 C26 C27 C28 75.66(10)
Cu2 S6 C20 C21 46.24(12)
Cu2 S6 C20' C21' -33.1(2)
Cu2 S7 C22 C21 -19.77(15)
Cu2 S7 C22' C21' 19.7(3)
C4 S2 C3 C2 90.93(7)
O2 C14 C8 C13 -56.95(9)
O2 C14 C8 C9 -176.74(7)
O2 C14 C8 C7 59.42(9)
O1 C13 C8 C14 -48.44(9)
O1 C13 C8 C9 67.70(9)
O1 C13 C8 C7 -168.42(7)
C14 C8 C9 S4 -160.78(6)
C14 C8 C7 S3 67.83(8)
C10 C11 C12 S1 82.85(9)
C10 S4 C9 C8 -176.76(6)
C11 C10 S4 C9 -62.74(7)
C11 C10 S4 Cu1 40.40(7)
S3 C6 C5 C4 -76.84(10)
S4 C10 C11 C12 -85.96(9)
C13 C8 C9 S4 79.50(8)
C13 C8 C7 S3 -172.32(5)
S2 C4 C5 C6 89.12(9)
S2 C3 C2 C15 -63.54(9)
S2 C3 C2 C1 64.45(9)
S2 C3 C2 C16 178.39(6)
C9 C8 C7 S3 -50.55(8)
Cu1 S3 C6 C5 32.36(8)
Cu1 S3 C7 C8 80.00(6)
Cu1 S4 C9 C8 77.28(6)
Cu1 S2 C3 C2 -23.92(7)
Cu1 S1 C1 C2 54.67(7)
Cu1 S1 C12 C11 -39.34(8)
C3 C2 C15 O3 -58.10(9)
C3 C2 C1 S1 -85.33(8)
C3 C2 C16 O4 174.80(7)
C6 S3 C7 C8 -168.61(6)
C15 C2 C1 S1 42.77(9)
C15 C2 C16 O4 54.66(10)
C7 S3 C6 C5 -72.77(8)
C7 C8 C9 S4 -39.00(9)
C5 C4 S2 Cu1 -52.89(7)
C5 C4 S2 C3 -171.12(7)
C1 S1 C12 C11 -148.70(8)
C1 C2 C15 O3 173.22(7)
C1 C2 C16 O4 -65.67(9)
C12 S1 C1 C2 166.02(7)
C16 C2 C15 O3 57.12(9)
C16 C2 C1 S1 161.22(6)
C20 S6 C20' C21' 37.8(5)
C20 C21 C22 S7 73.98(17)
C22 S7 C22' C21' 98.2(10)
C20' S6 C20 C21 -66.1(5)
C20' C21' C22' S7 -67.7(4)
C22' S7 C22 C21 -123.7(10)
